data_4124487
loop_
_publ_author_name
'Burley, J.C.'
'Battle, P.D.'
'Gallon, D.J.'
'Sloan, J.'
'Grey, C.P.'
'Rosseinsky, M.J.'

_publ_section_title
;
 Magnetism and structural chemistry of the n=1 Ruddlesden-Popper phases
 La4 Li Mn O8 and La3 Sr Li Mn O8
;
_journal_name_full 'Journal of the American Chemical Society'
_journal_page_first 620
_journal_page_last 628
_journal_volume 124
_journal_year 2002
_chemical_formula_sum 'La4 Li Mn O8'
_space_group_IT_number 139
_symmetry_space_group_name_Hall '-I 4 2'
_symmetry_space_group_name_H-M 'I 4/m m m'
_cell_angle_alpha 90
_cell_angle_beta 90
_cell_angle_gamma 90
_cell_formula_units_Z 1
_cell_length_a 3.78709
_cell_length_b 3.78709
_cell_length_c 12.9561
_cell_volume 185.817
_citation_journal_id_ASTM JACSAT
_cod_data_source_file Burley_JACSAT_2002_344.cif
_cod_data_source_block La4Li1Mn1O8
_cod_original_cell_volume 185.8171
_cod_original_formula_sum 'La4 Li1 Mn1 O8'
_cod_database_code 4124487

loop_
_symmetry_equiv_pos_as_xyz
x,y,z
-y,x,z
-x,-y,z
y,-x,z
x,-y,-z
y,x,-z
-x,y,-z
-y,-x,-z
-x,-y,-z
y,-x,-z
x,y,-z
-y,x,-z
-x,y,z
-y,-x,z
x,-y,z
y,x,z
x+1/2,y+1/2,z+1/2
-y+1/2,x+1/2,z+1/2
-x+1/2,-y+1/2,z+1/2
y+1/2,-x+1/2,z+1/2
x+1/2,-y+1/2,-z+1/2
y+1/2,x+1/2,-z+1/2
-x+1/2,y+1/2,-z+1/2
-y+1/2,-x+1/2,-z+1/2
-x+1/2,-y+1/2,-z+1/2
y+1/2,-x+1/2,-z+1/2
x+1/2,y+1/2,-z+1/2
-y+1/2,x+1/2,-z+1/2
-x+1/2,y+1/2,z+1/2
-y+1/2,-x+1/2,z+1/2
x+1/2,-y+1/2,z+1/2
y+1/2,x+1/2,z+1/2

loop_
_atom_site_label
_atom_site_type_symbol
_atom_site_fract_x
_atom_site_fract_y
_atom_site_fract_z
_atom_site_occupancy
_atom_site_U_iso_or_equiv
La1 La+3 0 0 0.36282 1 0.0
O2 O-2 0.5 0 0 1 0.0
Li1 Li+1 0 0 0 0.5 0.0
Mn1 Mn+3 0 0 0 0.5 0.0
O1 O-2 0 0 0.17939 1 0.0
